data_8102060
loop_
_publ_author_name
'Lei, T.'
'Wang, G.-Y.'
'Li, Z.-H.'
'Lin, S.'
'Fang, X.-N.'

_publ_section_title
;
Crystal structure of bis(tetrakis(trimethylsilylmethyl)-(\m-
hydroxy)(p-nitrobenzoato)(\m^3^-oxo)ditin(IV)), [Sn~2~O(OH)
(NO~2~C~6~H~4~COO){(CH~3~)~3~SiCH~2~}~4~]~2~
;
_journal_issue 4
_journal_name_full 'Zeitschrift f\"ur Kristallographie - New Crystal Structures'
_journal_page_first 492
_journal_page_last 494
_journal_volume 221
_journal_year 2006
_chemical_formula_structural (Sn2O(OH)(NO2C6H4COO)((CH3)3SiCH2)4)2
_chemical_formula_sum 'C46 H98 N2 O12 Si8 Sn4'
_chemical_formula_weight 1570.73
_chemical_melting_point 531
_chemical_name_systematic
; 
bis[tetrakis(trimethylsilylmethyl)(\m-hydroxy)(p-nitrobenzoato)(\m^3^-
oxo)ditin(IV)]

;
_space_group_IT_number 2
_symmetry_space_group_name_Hall '-P 1'
_symmetry_space_group_name_H-M 'P -1'
_atom_sites_solution_hydrogens geom
_atom_sites_solution_primary direct
_atom_sites_solution_secondary difmap
_audit_creation_method SHELXL-97
_cell_angle_alpha 110.1910(10)
_cell_angle_beta 100.4080(10)
_cell_angle_gamma 106.6790(10)
_cell_formula_units_Z 1
_cell_length_a 12.26160(10)
_cell_length_b 12.48170(10)
_cell_length_c 14.1222(2)
_cell_measurement_temperature 273(2)
_cell_volume 1846.74(4)
_computing_cell_refinement APEX2
_computing_data_collection 'APEX2 (Bruker, 2004)'
_computing_data_reduction APEX2
_computing_molecular_graphics SHELTL-97
_computing_publication_material SHELTL-97
_computing_structure_refinement 'SHELXL-97 (Sheldrick, 1997)'
_computing_structure_solution 'SHELXS-97 (Sheldrick, 1990)'
_diffrn_ambient_temperature 273(2)
_diffrn_measured_fraction_theta_full 0.997
_diffrn_measured_fraction_theta_max 0.997
_diffrn_measurement_device_type 'Bruker APEX II CCD'
_diffrn_measurement_method phi/omega
_diffrn_radiation_monochromator graphite
_diffrn_radiation_source 'fine-focus sealed tube'
_diffrn_radiation_type MoK\a
_diffrn_radiation_wavelength 0.71073
_diffrn_reflns_av_R_equivalents 0.0538
_diffrn_reflns_av_sigmaI/netI 0.0397
_diffrn_reflns_limit_h_max 14
_diffrn_reflns_limit_h_min -14
_diffrn_reflns_limit_k_max 14
_diffrn_reflns_limit_k_min -14
_diffrn_reflns_limit_l_max 16
_diffrn_reflns_limit_l_min -16
_diffrn_reflns_number 23197
_diffrn_reflns_theta_full 25.00
_diffrn_reflns_theta_max 25.00
_diffrn_reflns_theta_min 1.62
_exptl_absorpt_coefficient_mu 1.513
_exptl_absorpt_correction_T_max 0.716
_exptl_absorpt_correction_T_min 0.566
_exptl_absorpt_correction_type empirical
_exptl_crystal_colour colorless
_exptl_crystal_density_diffrn 1.411
_exptl_crystal_density_method 'not measured'
_exptl_crystal_description block
_exptl_crystal_F_000 794
_exptl_crystal_size_max 0.360
_exptl_crystal_size_mid 0.320
_exptl_crystal_size_min 0.240
_refine_diff_density_max 1.057
_refine_diff_density_min -1.016
_refine_diff_density_rms 0.082
_refine_ls_extinction_method none
_refine_ls_goodness_of_fit_ref 1.088
_refine_ls_hydrogen_treatment mixed
_refine_ls_matrix_type full
_refine_ls_number_parameters 341
_refine_ls_number_reflns 6488
_refine_ls_number_restraints 0
_refine_ls_restrained_S_all 1.088
_refine_ls_R_factor_all 0.0451
_refine_ls_R_factor_gt 0.0355
_refine_ls_shift/su_max 0.182
_refine_ls_shift/su_mean 0.004
_refine_ls_structure_factor_coef Fsqd
_refine_ls_weighting_details 'calc w=1/[\s^2^(Fo^2^)+(0.0606P)^2^+0.0000P] where P=(Fo^2^+2Fc^2^)/3'
_refine_ls_weighting_scheme calc
_refine_ls_wR_factor_gt 0.0999
_refine_ls_wR_factor_ref 0.1041
_reflns_number_gt 5113
_reflns_number_total 6488
_reflns_threshold_expression >2sigma(I)
_cod_data_source_file 1267-1892.cff
_cod_data_source_block 725
_cod_original_cell_volume 1846.73(3)
_cod_original_sg_symbol_H-M P-1
_cod_database_code 8102060

loop_
_symmetry_equiv_pos_as_xyz
'x, y, z'
'-x, -y, -z'

loop_
_atom_site_label
_atom_site_type_symbol
_atom_site_fract_x
_atom_site_fract_y
_atom_site_fract_z
_atom_site_U_iso_or_equiv
_atom_site_adp_type
_atom_site_occupancy
_atom_site_symmetry_multiplicity
_atom_site_Wyckoff_symbol
_atom_site_calc_flag
_atom_site_refinement_flags
_atom_site_disorder_assembly
_atom_site_disorder_group
C1 C 0.7708(5) 0.7479(5) 0.2721(4) 0.0764(14) Uani 1 2 i d . . .
C2 C 0.8195(4) 0.7754(4) 0.1893(4) 0.0634(12) Uani 1 2 i d . . .
C3 C 0.7852(5) 0.8509(5) 0.1482(5) 0.0809(15) Uani 1 2 i d . . .
H3 H 0.7339 0.8872 0.1737 0.097 Uiso 1 2 i calc R . .
C4 C 0.8277(6) 0.8724(5) 0.0686(5) 0.0821(16) Uani 1 2 i d . . .
H4 H 0.8030 0.9211 0.0393 0.099 Uiso 1 2 i calc R . .
C5 C 0.9049(5) 0.8219(5) 0.0343(4) 0.0678(13) Uani 1 2 i d . . .
C6 C 0.9444(5) 0.7487(5) 0.0753(4) 0.0724(13) Uani 1 2 i d . . .
H6 H 0.9990 0.7164 0.0517 0.087 Uiso 1 2 i calc R . .
C7 C 0.9002(5) 0.7253(5) 0.1522(4) 0.0742(14) Uani 1 2 i d . . .
H7 H 0.9245 0.6753 0.1800 0.089 Uiso 1 2 i calc R . .
C8 C 0.6376(6) 0.3845(5) 0.2511(4) 0.0806(15) Uani 1 2 i d . . .
H8A H 0.6724 0.3356 0.2774 0.097 Uiso 1 2 i calc R . .
H8B H 0.5527 0.3511 0.2426 0.097 Uiso 1 2 i calc R . .
C9 C 0.5795(9) 0.4307(10) 0.0552(7) 0.168(4) Uani 1 2 i d . . .
H9A H 0.5638 0.4914 0.1085 0.252 Uiso 1 2 i calc R . .
H9B H 0.5058 0.3742 0.0000 0.252 Uiso 1 2 i calc R . .
H9C H 0.6339 0.4707 0.0257 0.252 Uiso 1 2 i calc R . .
C10 C 0.8015(8) 0.3835(8) 0.1153(8) 0.142(3) Uani 1 2 i d . . .
H10A H 0.8517 0.4587 0.1763 0.214 Uiso 1 2 i calc R . .
H10B H 0.8073 0.3939 0.0519 0.214 Uiso 1 2 i calc R . .
H10C H 0.8271 0.3182 0.1173 0.214 Uiso 1 2 i calc R . .
C11 C 0.5598(11) 0.1785(8) 0.0363(7) 0.201(6) Uani 1 2 i d . . .
H11A H 0.5434 0.1606 -0.0378 0.302 Uiso 1 2 i calc R . .
H11B H 0.4857 0.1558 0.0518 0.302 Uiso 1 2 i calc R . .
H11C H 0.6048 0.1325 0.0532 0.302 Uiso 1 2 i calc R . .
C12 C 0.8667(5) 0.6140(6) 0.4996(6) 0.099(2) Uani 1 2 i d . . .
H12A H 0.8429 0.6070 0.5598 0.119 Uiso 1 2 i calc R . .
H12B H 0.8987 0.5506 0.4742 0.119 Uiso 1 2 i calc R . .
C13 C 1.0731(7) 0.7699(11) 0.4556(7) 0.171(5) Uani 1 2 i d . . .
H13A H 1.0203 0.7668 0.3946 0.256 Uiso 1 2 i calc R . .
H13B H 1.0981 0.7014 0.4344 0.256 Uiso 1 2 i calc R . .
H13C H 1.1421 0.8456 0.4866 0.256 Uiso 1 2 i calc R . .
C14 C 1.1029(7) 0.7751(9) 0.6746(7) 0.143(3) Uani 1 2 i d . . .
H14A H 1.1747 0.8465 0.6981 0.214 Uiso 1 2 i calc R . .
H14B H 1.1220 0.7026 0.6567 0.214 Uiso 1 2 i calc R . .
H14C H 1.0669 0.7825 0.7304 0.214 Uiso 1 2 i calc R . .
C15 C 0.9445(7) 0.8915(6) 0.5917(8) 0.150(4) Uani 1 2 i d . . .
H15A H 0.8825 0.8801 0.5326 0.225 Uiso 1 2 i calc R . .
H15B H 1.0109 0.9671 0.6121 0.225 Uiso 1 2 i calc R . .
H15C H 0.9142 0.8953 0.6504 0.225 Uiso 1 2 i calc R . .
C16 C 0.6190(4) 0.7797(4) 0.6494(3) 0.0538(10) Uani 1 2 i d . . .
H16A H 0.5994 0.7555 0.7045 0.065 Uiso 1 2 i calc R . .
H16B H 0.7011 0.7873 0.6548 0.065 Uiso 1 2 i calc R . .
C17 C 0.7298(7) 1.0455(6) 0.8099(6) 0.125(3) Uani 1 2 i d . . .
H17A H 0.7310 1.1272 0.8257 0.187 Uiso 1 2 i calc R . .
H17B H 0.8068 1.0444 0.8061 0.187 Uiso 1 2 i calc R . .
H17C H 0.7114 1.0219 0.8648 0.187 Uiso 1 2 i calc R . .
C18 C 0.4661(5) 0.9335(5) 0.6913(5) 0.0916(18) Uani 1 2 i d . . .
H18A H 0.4550 0.9196 0.7523 0.137 Uiso 1 2 i calc R . .
H18B H 0.4050 0.8685 0.6285 0.137 Uiso 1 2 i calc R . .
H18C H 0.4610 1.0111 0.6985 0.137 Uiso 1 2 i calc R . .
C19 C 0.6460(6) 0.9843(6) 0.5737(6) 0.097(2) Uani 1 2 i d . . .
H19A H 0.6510 1.0676 0.5927 0.145 Uiso 1 2 i calc R . .
H19B H 0.5825 0.9306 0.5083 0.145 Uiso 1 2 i calc R . .
H19C H 0.7205 0.9792 0.5651 0.145 Uiso 1 2 i calc R . .
C20 C 0.3534(4) 0.6424(5) 0.4129(4) 0.0695(13) Uani 1 2 i d . . .
H20A H 0.2866 0.6031 0.4330 0.083 Uiso 1 2 i calc R . .
H20B H 0.3651 0.7289 0.4386 0.083 Uiso 1 2 i calc R . .
C21 C 0.3241(8) 0.4344(7) 0.2064(7) 0.164(5) Uani 1 2 i d . . .
H21A H 0.2697 0.3712 0.2180 0.247 Uiso 1 2 i calc R . .
H21B H 0.4050 0.4450 0.2377 0.247 Uiso 1 2 i calc R . .
H21C H 0.3086 0.4109 0.1316 0.247 Uiso 1 2 i calc R . .
C22 C 0.1521(8) 0.5686(10) 0.2158(7) 0.168(4) Uani 1 2 i d . . .
H22A H 0.1323 0.5450 0.1406 0.251 Uiso 1 2 i calc R . .
H22B H 0.1472 0.6474 0.2501 0.251 Uiso 1 2 i calc R . .
H22C H 0.0968 0.5081 0.2295 0.251 Uiso 1 2 i calc R . .
C23 C 0.3988(9) 0.6942(9) 0.2310(6) 0.153(4) Uani 1 2 i d . . .
H23A H 0.4404 0.6569 0.1865 0.230 Uiso 1 2 i calc R . .
H23B H 0.4558 0.7625 0.2943 0.230 Uiso 1 2 i calc R . .
H23C H 0.3491 0.7231 0.1934 0.230 Uiso 1 2 i calc R . .
N1 N 0.9486(5) 0.8426(5) -0.0511(4) 0.0876(14) Uani 1 2 i d . . .
O1 O 0.8988(5) 0.8889(5) -0.0992(4) 0.1132(16) Uani 1 2 i d . . .
O2 O 1.0305(6) 0.8110(6) -0.0692(4) 0.1270(19) Uani 1 2 i d . . .
O3 O 0.7199(5) 0.8143(4) 0.3160(4) 0.1195(18) Uani 1 2 i d . . .
O4 O 0.7844(3) 0.6587(3) 0.2897(3) 0.0717(9) Uani 1 2 i d . . .
O5 O 0.5807(2) 0.5037(2) 0.4545(2) 0.0499(6) Uani 1 2 i d . . .
O6 O 0.6233(3) 0.6832(3) 0.4089(3) 0.0592(8) Uani 1 2 i d . . .
Si1 Si 0.64715(17) 0.34468(16) 0.11597(12) 0.0846(5) Uani 1 2 i d . . .
Si2 Si 0.30361(16) 0.57850(15) 0.26700(12) 0.0821(5) Uani 1 2 i d . . .
Si3 Si 0.99417(13) 0.76221(15) 0.55359(13) 0.0741(4) Uani 1 2 i d . . .
Si4 Si 0.61457(12) 0.93621(11) 0.68126(11) 0.0601(3) Uani 1 2 i d . . .
Sn1 Sn 0.70601(3) 0.56130(3) 0.37867(2) 0.05321(11) Uani 1 2 i d . . .
Sn2 Sn 0.50812(2) 0.63307(2) 0.50123(2) 0.04354(10) Uani 1 2 i d . . .
H1 H 0.638(6) 0.755(7) 0.395(5) 0.12(2) Uiso 1 2 i d . . .

loop_
_atom_site_aniso_label
_atom_site_aniso_U_11
_atom_site_aniso_U_22
_atom_site_aniso_U_33
_atom_site_aniso_U_23
_atom_site_aniso_U_13
_atom_site_aniso_U_12
C1 0.084(4) 0.074(3) 0.087(4) 0.043(3) 0.052(3) 0.024(3)
C2 0.063(3) 0.060(3) 0.070(3) 0.035(2) 0.029(2) 0.013(2)
C3 0.084(4) 0.078(4) 0.095(4) 0.044(3) 0.045(3) 0.030(3)
C4 0.093(4) 0.075(4) 0.087(4) 0.050(3) 0.032(3) 0.023(3)
C5 0.070(3) 0.061(3) 0.055(3) 0.024(2) 0.022(2) -0.001(2)
C6 0.069(3) 0.076(3) 0.074(3) 0.036(3) 0.035(3) 0.017(3)
C7 0.080(4) 0.076(3) 0.078(3) 0.044(3) 0.038(3) 0.023(3)
C8 0.103(4) 0.060(3) 0.078(3) 0.022(3) 0.050(3) 0.024(3)
C9 0.180(10) 0.225(12) 0.119(7) 0.102(8) 0.026(7) 0.082(9)
C10 0.140(7) 0.128(7) 0.176(8) 0.050(6) 0.110(7) 0.054(6)
C11 0.264(14) 0.105(6) 0.127(7) -0.017(6) 0.094(8) -0.019(8)
C12 0.061(3) 0.091(4) 0.142(6) 0.072(4) 0.008(3) 0.011(3)
C13 0.091(6) 0.263(13) 0.144(7) 0.093(8) 0.067(6) 0.021(7)
C14 0.087(5) 0.169(8) 0.130(6) 0.062(6) -0.012(5) 0.017(5)
C15 0.095(5) 0.082(5) 0.209(10) 0.012(6) 0.014(6) 0.026(4)
C16 0.055(2) 0.041(2) 0.057(2) 0.0197(19) 0.014(2) 0.0095(18)
C17 0.129(6) 0.060(4) 0.117(5) -0.004(4) -0.021(5) 0.028(4)
C18 0.092(4) 0.070(4) 0.120(5) 0.034(3) 0.054(4) 0.035(3)
C19 0.117(5) 0.080(4) 0.142(6) 0.076(4) 0.070(4) 0.049(4)
C20 0.058(3) 0.095(4) 0.069(3) 0.044(3) 0.024(2) 0.033(3)
C21 0.180(9) 0.102(6) 0.121(6) -0.027(5) -0.052(6) 0.079(6)
C22 0.119(7) 0.234(11) 0.123(7) 0.044(7) -0.015(5) 0.100(7)
C23 0.191(10) 0.184(9) 0.109(6) 0.096(6) 0.036(6) 0.070(8)
N1 0.105(4) 0.071(3) 0.073(3) 0.029(2) 0.037(3) 0.010(3)
O1 0.142(4) 0.114(4) 0.098(3) 0.071(3) 0.042(3) 0.033(3)
O2 0.160(5) 0.157(5) 0.122(4) 0.086(4) 0.096(4) 0.074(4)
O3 0.181(5) 0.107(3) 0.164(4) 0.096(3) 0.134(4) 0.087(4)
O4 0.082(2) 0.075(2) 0.088(2) 0.050(2) 0.0513(19) 0.0351(19)
O5 0.0506(16) 0.0417(14) 0.0588(16) 0.0204(13) 0.0277(13) 0.0136(12)
O6 0.0616(19) 0.065(2) 0.074(2) 0.0429(17) 0.0393(16) 0.0292(16)
Si1 0.0963(12) 0.0842(11) 0.0637(8) 0.0205(8) 0.0389(8) 0.0253(9)
Si2 0.0908(11) 0.0792(10) 0.0614(8) 0.0147(7) -0.0026(7) 0.0460(9)
Si3 0.0527(8) 0.0800(10) 0.0854(9) 0.0351(8) 0.0251(7) 0.0169(7)
Si4 0.0604(8) 0.0384(6) 0.0708(8) 0.0176(6) 0.0182(6) 0.0117(5)
Sn1 0.04983(19) 0.04935(18) 0.0630(2) 0.02440(15) 0.02952(15) 0.01394(14)
Sn2 0.04232(17) 0.04018(16) 0.04562(16) 0.01746(12) 0.01686(12) 0.01098(12)

loop_
_atom_type_symbol
_atom_type_description
_atom_type_scat_dispersion_real
_atom_type_scat_dispersion_imag
_atom_type_scat_source
C C 0.0033 0.0016 'International Tables Vol C Tables 4.2.6.8 and 6.1.1.4'
H H 0.0000 0.0000 'International Tables Vol C Tables 4.2.6.8 and 6.1.1.4'
N N 0.0061 0.0033 'International Tables Vol C Tables 4.2.6.8 and 6.1.1.4'
O O 0.0106 0.0060 'International Tables Vol C Tables 4.2.6.8 and 6.1.1.4'
Si Si 0.0817 0.0704 'International Tables Vol C Tables 4.2.6.8 and 6.1.1.4'
Sn Sn -0.6537 1.4246 'International Tables Vol C Tables 4.2.6.8 and 6.1.1.4'

loop_
_geom_angle_atom_site_label_1
_geom_angle_atom_site_label_2
_geom_angle_atom_site_label_3
_geom_angle
_geom_angle_site_symmetry_1
_geom_angle_site_symmetry_3
_geom_angle_publ_flag
O3 C1 O4 126.4(5) . . ?
O3 C1 C2 116.5(5) . . ?
O4 C1 C2 117.1(5) . . ?
C3 C2 C7 118.8(5) . . ?
C3 C2 C1 120.4(5) . . ?
C7 C2 C1 120.8(5) . . ?
C2 C3 C4 120.1(6) . . ?
C2 C3 H3 120.0 . . ?
C4 C3 H3 120.0 . . ?
C5 C4 C3 119.4(5) . . ?
C5 C4 H4 120.3 . . ?
C3 C4 H4 120.3 . . ?
C4 C5 C6 122.6(5) . . ?
C4 C5 N1 119.7(5) . . ?
C6 C5 N1 117.7(5) . . ?
C7 C6 C5 117.9(5) . . ?
C7 C6 H6 121.1 . . ?
C5 C6 H6 121.1 . . ?
C6 C7 C2 121.3(5) . . ?
C6 C7 H7 119.4 . . ?
C2 C7 H7 119.4 . . ?
Si1 C8 Sn1 127.8(3) . . ?
Si1 C8 H8A 105.3 . . ?
Sn1 C8 H8A 105.3 . . ?
Si1 C8 H8B 105.4 . . ?
Sn1 C8 H8B 105.4 . . ?
H8A C8 H8B 106.0 . . ?
Si1 C9 H9A 109.5 . . ?
Si1 C9 H9B 109.5 . . ?
H9A C9 H9B 109.5 . . ?
Si1 C9 H9C 109.5 . . ?
H9A C9 H9C 109.5 . . ?
H9B C9 H9C 109.5 . . ?
Si1 C10 H10A 109.5 . . ?
Si1 C10 H10B 109.5 . . ?
H10A C10 H10B 109.5 . . ?
Si1 C10 H10C 109.5 . . ?
H10A C10 H10C 109.5 . . ?
H10B C10 H10C 109.5 . . ?
Si1 C11 H11A 109.5 . . ?
Si1 C11 H11B 109.5 . . ?
H11A C11 H11B 109.5 . . ?
Si1 C11 H11C 109.5 . . ?
H11A C11 H11C 109.5 . . ?
H11B C11 H11C 109.5 . . ?
Si3 C12 Sn1 125.0(3) . . ?
Si3 C12 H12A 106.1 . . ?
Sn1 C12 H12A 106.1 . . ?
Si3 C12 H12B 106.1 . . ?
Sn1 C12 H12B 106.1 . . ?
H12A C12 H12B 106.3 . . ?
Si3 C13 H13A 109.5 . . ?
Si3 C13 H13B 109.5 . . ?
H13A C13 H13B 109.5 . . ?
Si3 C13 H13C 109.5 . . ?
H13A C13 H13C 109.5 . . ?
H13B C13 H13C 109.5 . . ?
Si3 C14 H14A 109.5 . . ?
Si3 C14 H14B 109.5 . . ?
H14A C14 H14B 109.5 . . ?
Si3 C14 H14C 109.5 . . ?
H14A C14 H14C 109.5 . . ?
H14B C14 H14C 109.5 . . ?
Si3 C15 H15A 109.5 . . ?
Si3 C15 H15B 109.5 . . ?
H15A C15 H15B 109.5 . . ?
Si3 C15 H15C 109.5 . . ?
H15A C15 H15C 109.5 . . ?
H15B C15 H15C 109.5 . . ?
Si4 C16 Sn2 119.1(2) . . ?
Si4 C16 H16A 107.5 . . ?
Sn2 C16 H16A 107.5 . . ?
Si4 C16 H16B 107.5 . . ?
Sn2 C16 H16B 107.5 . . ?
H16A C16 H16B 107.0 . . ?
Si4 C17 H17A 109.5 . . ?
Si4 C17 H17B 109.5 . . ?
H17A C17 H17B 109.5 . . ?
Si4 C17 H17C 109.5 . . ?
H17A C17 H17C 109.5 . . ?
H17B C17 H17C 109.5 . . ?
Si4 C18 H18A 109.5 . . ?
Si4 C18 H18B 109.5 . . ?
H18A C18 H18B 109.5 . . ?
Si4 C18 H18C 109.5 . . ?
H18A C18 H18C 109.5 . . ?
H18B C18 H18C 109.5 . . ?
Si4 C19 H19A 109.5 . . ?
Si4 C19 H19B 109.5 . . ?
H19A C19 H19B 109.5 . . ?
Si4 C19 H19C 109.5 . . ?
H19A C19 H19C 109.5 . . ?
H19B C19 H19C 109.5 . . ?
Si2 C20 Sn2 122.7(3) . . ?
Si2 C20 H20A 106.7 . . ?
Sn2 C20 H20A 106.7 . . ?
Si2 C20 H20B 106.7 . . ?
Sn2 C20 H20B 106.7 . . ?
H20A C20 H20B 106.6 . . ?
Si2 C21 H21A 109.5 . . ?
Si2 C21 H21B 109.5 . . ?
H21A C21 H21B 109.5 . . ?
Si2 C21 H21C 109.5 . . ?
H21A C21 H21C 109.5 . . ?
H21B C21 H21C 109.5 . . ?
Si2 C22 H22A 109.5 . . ?
Si2 C22 H22B 109.5 . . ?
H22A C22 H22B 109.5 . . ?
Si2 C22 H22C 109.5 . . ?
H22A C22 H22C 109.5 . . ?
H22B C22 H22C 109.5 . . ?
Si2 C23 H23A 109.5 . . ?
Si2 C23 H23B 109.5 . . ?
H23A C23 H23B 109.5 . . ?
Si2 C23 H23C 109.5 . . ?
H23A C23 H23C 109.5 . . ?
H23B C23 H23C 109.5 . . ?
O2 N1 O1 124.9(5) . . ?
O2 N1 C5 117.7(6) . . ?
O1 N1 C5 117.4(6) . . ?
C1 O4 Sn1 131.6(3) . . ?
Sn2 O5 Sn2 104.05(12) . 2_666 ?
Sn2 O5 Sn1 108.39(12) . . ?
Sn2 O5 Sn1 147.50(15) 2_666 . ?
Sn1 O6 Sn2 106.01(14) . . ?
Sn1 O6 H1 128(4) . . ?
Sn2 O6 H1 125(4) . . ?
C10 Si1 C8 111.6(4) . . ?
C10 Si1 C11 110.6(5) . . ?
C8 Si1 C11 108.4(4) . . ?
C10 Si1 C9 108.5(5) . . ?
C8 Si1 C9 109.6(4) . . ?
C11 Si1 C9 108.1(5) . . ?
C21 Si2 C22 113.4(4) . . ?
C21 Si2 C20 112.3(3) . . ?
C22 Si2 C20 111.3(3) . . ?
C21 Si2 C23 108.2(5) . . ?
C22 Si2 C23 104.5(5) . . ?
C20 Si2 C23 106.5(3) . . ?
C15 Si3 C12 111.0(3) . . ?
C15 Si3 C13 109.1(5) . . ?
C12 Si3 C13 110.7(4) . . ?
C15 Si3 C14 109.3(4) . . ?
C12 Si3 C14 108.5(4) . . ?
C13 Si3 C14 108.2(4) . . ?
C18 Si4 C17 109.2(4) . . ?
C18 Si4 C16 110.0(2) . . ?
C17 Si4 C16 108.6(3) . . ?
C18 Si4 C19 109.9(3) . . ?
C17 Si4 C19 110.1(4) . . ?
C16 Si4 C19 109.1(2) . . ?
O6 Sn1 C8 126.4(2) . . ?
O6 Sn1 C12 114.3(2) . . ?
C8 Sn1 C12 118.9(3) . . ?
O6 Sn1 O5 73.28(12) . . ?
C8 Sn1 O5 92.14(16) . . ?
C12 Sn1 O5 99.0(2) . . ?
O6 Sn1 O4 84.20(13) . . ?
C8 Sn1 O4 95.01(17) . . ?
C12 Sn1 O4 97.4(2) . . ?
O5 Sn1 O4 156.14(13) . . ?
O5 Sn2 O5 75.95(12) . 2_666 ?
O5 Sn2 C16 111.17(14) . . ?
O5 Sn2 C16 102.50(14) 2_666 . ?
O5 Sn2 C20 127.81(17) . . ?
O5 Sn2 C20 97.66(17) 2_666 . ?
C16 Sn2 C20 120.66(19) . . ?
O5 Sn2 O6 71.75(11) . . ?
O5 Sn2 O6 146.82(12) 2_666 . ?
C16 Sn2 O6 96.09(15) . . ?
C20 Sn2 O6 96.08(16) . . ?
O5 Sn2 Sn2 38.69(7) . 2_666 ?
O5 Sn2 Sn2 37.27(8) 2_666 2_666 ?
C16 Sn2 Sn2 111.40(11) . 2_666 ?
C20 Sn2 Sn2 117.94(15) . 2_666 ?
O6 Sn2 Sn2 110.11(8) . 2_666 ?

loop_
_geom_bond_atom_site_label_1
_geom_bond_atom_site_label_2
_geom_bond_distance
_geom_bond_site_symmetry_2
_geom_bond_publ_flag
C1 O3 1.242(7) . ?
C1 O4 1.270(6) . ?
C1 C2 1.501(7) . ?
C2 C3 1.385(7) . ?
C2 C7 1.401(7) . ?
C3 C4 1.395(8) . ?
C3 H3 0.9300 . ?
C4 C5 1.351(8) . ?
C4 H4 0.9300 . ?
C5 C6 1.387(7) . ?
C5 N1 1.476(7) . ?
C6 C7 1.377(7) . ?
C6 H6 0.9300 . ?
C7 H7 0.9300 . ?
C8 Si1 1.834(5) . ?
C8 Sn1 2.113(5) . ?
C8 H8A 0.9700 . ?
C8 H8B 0.9700 . ?
C9 Si1 1.862(9) . ?
C9 H9A 0.9600 . ?
C9 H9B 0.9600 . ?
C9 H9C 0.9600 . ?
C10 Si1 1.817(8) . ?
C10 H10A 0.9600 . ?
C10 H10B 0.9600 . ?
C10 H10C 0.9600 . ?
C11 Si1 1.843(8) . ?
C11 H11A 0.9600 . ?
C11 H11B 0.9600 . ?
C11 H11C 0.9600 . ?
C12 Si3 1.839(6) . ?
C12 Sn1 2.120(6) . ?
C12 H12A 0.9700 . ?
C12 H12B 0.9700 . ?
C13 Si3 1.840(8) . ?
C13 H13A 0.9600 . ?
C13 H13B 0.9600 . ?
C13 H13C 0.9600 . ?
C14 Si3 1.894(7) . ?
C14 H14A 0.9600 . ?
C14 H14B 0.9600 . ?
C14 H14C 0.9600 . ?
C15 Si3 1.830(8) . ?
C15 H15A 0.9600 . ?
C15 H15B 0.9600 . ?
C15 H15C 0.9600 . ?
C16 Si4 1.867(4) . ?
C16 Sn2 2.116(4) . ?
C16 H16A 0.9700 . ?
C16 H16B 0.9700 . ?
C17 Si4 1.847(6) . ?
C17 H17A 0.9600 . ?
C17 H17B 0.9600 . ?
C17 H17C 0.9600 . ?
C18 Si4 1.843(6) . ?
C18 H18A 0.9600 . ?
C18 H18B 0.9600 . ?
C18 H18C 0.9600 . ?
C19 Si4 1.877(6) . ?
C19 H19A 0.9600 . ?
C19 H19B 0.9600 . ?
C19 H19C 0.9600 . ?
C20 Si2 1.840(5) . ?
C20 Sn2 2.131(4) . ?
C20 H20A 0.9700 . ?
C20 H20B 0.9700 . ?
C21 Si2 1.818(7) . ?
C21 H21A 0.9600 . ?
C21 H21B 0.9600 . ?
C21 H21C 0.9600 . ?
C22 Si2 1.820(7) . ?
C22 H22A 0.9600 . ?
C22 H22B 0.9600 . ?
C22 H22C 0.9600 . ?
C23 Si2 1.860(9) . ?
C23 H23A 0.9600 . ?
C23 H23B 0.9600 . ?
C23 H23C 0.9600 . ?
N1 O2 1.217(7) . ?
N1 O1 1.222(7) . ?
O4 Sn1 2.191(3) . ?
O5 Sn2 2.034(3) . ?
O5 Sn2 2.099(3) 2_666 ?
O5 Sn1 2.126(3) . ?
O6 Sn1 2.029(3) . ?
O6 Sn2 2.193(3) . ?
O6 H1 0.95(7) . ?
Sn2 O5 2.099(3) 2_666 ?
Sn2 Sn2 3.2579(5) 2_666 ?
